data_7111643
loop_
_publ_author_name
'Banert, Klaus'
'Hagedorn, Manfred'
'Wutke, Jens'
'Ecorchard, Petra'
'Schaarschmidt, Dieter'
'Lang, Heinrich'

_publ_section_title
;
 Elusive ethynyl azides: trapping by 1,3-dipolar cycloaddition and
 decomposition to cyanocarbenes
;
_journal_issue 23
_journal_name_full 'Chemical Communications'
_journal_page_first 4058
_journal_paper_doi 10.1039/c0cc00079e
_journal_volume 46
_journal_year 2010
_chemical_formula_moiety 'C10 H9 Cl2 N O S'
_chemical_formula_sum 'C10 H9 Cl2 N O S'
_chemical_formula_weight 262.14
_chemical_name_systematic
;
?
;
_space_group_IT_number 61
_symmetry_cell_setting orthorhombic
_symmetry_space_group_name_Hall '-P 2ac 2ab'
_symmetry_space_group_name_H-M 'P b c a'
_atom_sites_solution_hydrogens geom
_atom_sites_solution_primary direct
_atom_sites_solution_secondary difmap
_audit_creation_method SHELXL-97
_cell_angle_alpha 90.00
_cell_angle_beta 90.00
_cell_angle_gamma 90.00
_cell_formula_units_Z 8
_cell_length_a 10.0743(2)
_cell_length_b 10.8754(2)
_cell_length_c 20.7109(3)
_cell_measurement_reflns_used 21935
_cell_measurement_temperature 110
_cell_measurement_theta_max 29.2374
_cell_measurement_theta_min 2.9221
_cell_volume 2269.13(7)
_computing_cell_refinement
;
CrysAlisPro, Oxford Diffraction Ltd.,
Version 1.171.33.46 (release 27-08-2009 CrysAlis171 .NET)
(compiled Aug 27 2009,17:19:36)
;
_computing_data_collection
;
CrysAlisPro, Oxford Diffraction Ltd.,
Version 1.171.33.46 (release 27-08-2009 CrysAlis171 .NET)
(compiled Aug 27 2009,17:19:36)
;
_computing_data_reduction
;
CrysAlisPro, Oxford Diffraction Ltd.,
Version 1.171.33.46 (release 27-08-2009 CrysAlis171 .NET)
(compiled Aug 27 2009,17:19:36)
;
_computing_structure_refinement 'SHELXL-97 (Sheldrick, 1997)'
_computing_structure_solution 'SHELXS-97 (Sheldrick, 1990)'
_diffrn_ambient_temperature 110(2)
_diffrn_measured_fraction_theta_full 0.997
_diffrn_measured_fraction_theta_max 0.997
_diffrn_measurement_device_type 'Oxford Gemini S'
_diffrn_measurement_method '\w scans'
_diffrn_radiation_monochromator graphite
_diffrn_radiation_source 'fine-focus sealed tube'
_diffrn_radiation_type MoK\a
_diffrn_radiation_wavelength 0.71073
_diffrn_reflns_av_R_equivalents 0.0321
_diffrn_reflns_av_sigmaI/netI 0.0149
_diffrn_reflns_limit_h_max 13
_diffrn_reflns_limit_h_min -13
_diffrn_reflns_limit_k_max 14
_diffrn_reflns_limit_k_min -14
_diffrn_reflns_limit_l_max 27
_diffrn_reflns_limit_l_min -26
_diffrn_reflns_number 38551
_diffrn_reflns_theta_full 27.99
_diffrn_reflns_theta_max 27.99
_diffrn_reflns_theta_min 2.93
_diffrn_standards_decay_% 0
_diffrn_standards_interval_count 50
_diffrn_standards_interval_time 10
_diffrn_standards_number 2
_exptl_absorpt_coefficient_mu 0.727
_exptl_absorpt_correction_T_max 1.00000
_exptl_absorpt_correction_T_min 0.89914
_exptl_absorpt_correction_type multi-scan
_exptl_absorpt_process_details
;
CrysAlisPro, Oxford Diffraction Ltd.,
Version 1.171.33.46 (release 27-08-2009 CrysAlis171 .NET)
(compiled Aug 27 2009,17:19:36)
Empirical absorption correction using spherical harmonics,
implemented in SCALE3 ABSPACK scaling algorithm.
;
_exptl_crystal_colour colorless
_exptl_crystal_density_diffrn 1.535
_exptl_crystal_density_method 'not measured'
_exptl_crystal_description block
_exptl_crystal_F_000 1072
_exptl_crystal_size_max 0.20
_exptl_crystal_size_mid 0.20
_exptl_crystal_size_min 0.20
_refine_diff_density_max 0.284
_refine_diff_density_min -0.323
_refine_diff_density_rms 0.049
_refine_ls_extinction_method none
_refine_ls_goodness_of_fit_ref 1.052
_refine_ls_hydrogen_treatment constr
_refine_ls_matrix_type full
_refine_ls_number_parameters 136
_refine_ls_number_reflns 2736
_refine_ls_number_restraints 0
_refine_ls_restrained_S_all 1.052
_refine_ls_R_factor_all 0.0294
_refine_ls_R_factor_gt 0.0234
_refine_ls_shift/su_max 0.000
_refine_ls_shift/su_mean 0.000
_refine_ls_structure_factor_coef Fsqd
_refine_ls_weighting_details 'calc w=1/[\s^2^(Fo^2^)+(0.0346P)^2^+0.7599P] where P=(Fo^2^+2Fc^2^)/3'
_refine_ls_weighting_scheme calc
_refine_ls_wR_factor_gt 0.0621
_refine_ls_wR_factor_ref 0.0635
_reflns_number_gt 2365
_reflns_number_total 2736
_reflns_threshold_expression >2sigma(I)
_cod_data_source_file c0cc00079esup1.cif
_cod_data_source_block exp_087
_cod_original_sg_symbol_H-M Pbca
_cod_database_code 7111643

loop_
_symmetry_equiv_pos_as_xyz
'x, y, z'
'-x+1/2, -y, z+1/2'
'x+1/2, -y+1/2, -z'
'-x, y+1/2, -z+1/2'
'-x, -y, -z'
'x-1/2, y, -z-1/2'
'-x-1/2, y-1/2, z'
'x, -y-1/2, z-1/2'

loop_
_atom_site_label
_atom_site_type_symbol
_atom_site_fract_x
_atom_site_fract_y
_atom_site_fract_z
_atom_site_U_iso_or_equiv
_atom_site_adp_type
_atom_site_occupancy
_atom_site_symmetry_multiplicity
_atom_site_calc_flag
_atom_site_refinement_flags
C1 C 0.14377(14) -0.25715(14) -0.02438(6) 0.0235(3) Uani 1 1 d .
H1A H 0.2099 -0.2798 -0.0556 0.035 Uiso 1 1 calc R
H1B H 0.1052 -0.1797 -0.0363 0.035 Uiso 1 1 calc R
H1C H 0.0758 -0.3190 -0.0231 0.035 Uiso 1 1 calc R
C2 C 0.26690(15) -0.39303(13) 0.07475(7) 0.0241(3) Uani 1 1 d .
H2A H 0.3354 -0.4212 0.0461 0.036 Uiso 1 1 calc R
H2B H 0.1921 -0.4475 0.0722 0.036 Uiso 1 1 calc R
H2C H 0.3000 -0.3918 0.1182 0.036 Uiso 1 1 calc R
C3 C 0.09811(12) -0.20620(11) 0.10445(6) 0.0153(2) Uani 1 1 d .
C4 C 0.00033(12) -0.12383(11) 0.08381(6) 0.0152(2) Uani 1 1 d .
C5 C 0.09193(12) -0.25931(11) 0.17036(6) 0.0155(2) Uani 1 1 d .
C6 C 0.17116(13) -0.21846(11) 0.22145(6) 0.0175(3) Uani 1 1 d .
C7 C 0.15838(15) -0.26271(13) 0.28404(7) 0.0230(3) Uani 1 1 d .
H7 H 0.2120 -0.2326 0.3170 0.028 Uiso 1 1 calc R
C8 C 0.06441(15) -0.35251(14) 0.29659(7) 0.0259(3) Uani 1 1 d .
H8 H 0.0546 -0.3827 0.3383 0.031 Uiso 1 1 calc R
C9 C -0.01478(14) -0.39762(12) 0.24760(7) 0.0238(3) Uani 1 1 d .
H9 H -0.0775 -0.4582 0.2562 0.029 Uiso 1 1 calc R
C10 C 0.00004(13) -0.35197(12) 0.18564(6) 0.0188(3) Uani 1 1 d .
N1 N -0.08182(11) -0.05553(11) 0.06798(5) 0.0211(2) Uani 1 1 d .
O1 O 0.33466(9) -0.16741(9) 0.04571(5) 0.0241(2) Uani 1 1 d .
S1 S 0.21782(3) -0.24414(3) 0.052251(15) 0.01408(8) Uani 1 1 d .
Cl1 Cl 0.29323(3) -0.10877(3) 0.207500(16) 0.02282(9) Uani 1 1 d .
Cl2 Cl -0.09721(3) -0.41474(3) 0.124484(17) 0.02584(9) Uani 1 1 d .

loop_
_atom_site_aniso_label
_atom_site_aniso_U_11
_atom_site_aniso_U_22
_atom_site_aniso_U_33
_atom_site_aniso_U_23
_atom_site_aniso_U_13
_atom_site_aniso_U_12
C1 0.0192(7) 0.0349(7) 0.0162(6) -0.0002(6) 0.0001(5) 0.0043(6)
C2 0.0271(7) 0.0198(7) 0.0253(7) 0.0050(5) 0.0081(6) 0.0097(5)
C3 0.0136(6) 0.0168(6) 0.0156(6) 0.0012(5) 0.0013(5) 0.0028(5)
C4 0.0157(6) 0.0162(6) 0.0138(5) -0.0017(5) 0.0010(5) -0.0020(5)
C5 0.0144(6) 0.0147(5) 0.0173(6) 0.0008(5) 0.0032(5) 0.0044(5)
C6 0.0160(6) 0.0164(6) 0.0201(6) 0.0013(5) 0.0011(5) 0.0032(5)
C7 0.0221(7) 0.0284(7) 0.0186(6) 0.0021(5) -0.0018(5) 0.0063(6)
C8 0.0284(7) 0.0288(7) 0.0205(7) 0.0093(6) 0.0071(6) 0.0079(6)
C9 0.0216(7) 0.0204(6) 0.0294(7) 0.0061(5) 0.0086(6) 0.0017(5)
C10 0.0159(6) 0.0177(6) 0.0228(6) -0.0011(5) 0.0026(5) 0.0023(5)
N1 0.0203(6) 0.0230(6) 0.0201(6) -0.0012(5) -0.0013(4) 0.0056(5)
O1 0.0168(5) 0.0243(5) 0.0313(5) -0.0040(4) 0.0069(4) -0.0046(4)
S1 0.01268(15) 0.01423(15) 0.01534(15) 0.00081(11) 0.00135(11) 0.00144(11)
Cl1 0.02031(16) 0.02272(17) 0.02543(17) 0.00016(13) -0.00297(12) -0.00367(12)
Cl2 0.02090(17) 0.02573(17) 0.03089(19) -0.00557(14) 0.00154(13) -0.00555(13)

loop_
_atom_type_symbol
_atom_type_description
_atom_type_scat_dispersion_real
_atom_type_scat_dispersion_imag
_atom_type_scat_source
C C 0.0033 0.0016 'International Tables Vol C Tables 4.2.6.8 and 6.1.1.4'
H H 0.0000 0.0000 'International Tables Vol C Tables 4.2.6.8 and 6.1.1.4'
N N 0.0061 0.0033 'International Tables Vol C Tables 4.2.6.8 and 6.1.1.4'
O O 0.0106 0.0060 'International Tables Vol C Tables 4.2.6.8 and 6.1.1.4'
S S 0.1246 0.1234 'International Tables Vol C Tables 4.2.6.8 and 6.1.1.4'
Cl Cl 0.1484 0.1585 'International Tables Vol C Tables 4.2.6.8 and 6.1.1.4'

loop_
_geom_angle_atom_site_label_1
_geom_angle_atom_site_label_2
_geom_angle_atom_site_label_3
_geom_angle
S1 C1 H1A 109.5
S1 C1 H1B 109.5
H1A C1 H1B 109.5
S1 C1 H1C 109.5
H1A C1 H1C 109.5
H1B C1 H1C 109.5
S1 C2 H2A 109.5
S1 C2 H2B 109.5
H2A C2 H2B 109.5
S1 C2 H2C 109.5
H2A C2 H2C 109.5
H2B C2 H2C 109.5
C4 C3 C5 120.07(11)
C4 C3 S1 117.96(9)
C5 C3 S1 121.96(9)
N1 C4 C3 178.59(13)
C6 C5 C10 115.71(12)
C6 C5 C3 123.29(11)
C10 C5 C3 120.95(11)
C7 C6 C5 122.92(13)
C7 C6 Cl1 117.31(11)
C5 C6 Cl1 119.76(10)
C8 C7 C6 118.88(13)
C8 C7 H7 120.6
C6 C7 H7 120.6
C9 C8 C7 120.51(13)
C9 C8 H8 119.7
C7 C8 H8 119.7
C8 C9 C10 119.44(13)
C8 C9 H9 120.3
C10 C9 H9 120.3
C9 C10 C5 122.50(12)
C9 C10 Cl2 118.24(10)
C5 C10 Cl2 119.24(10)
O1 S1 C3 120.29(6)
O1 S1 C2 109.09(7)
C3 S1 C2 105.02(6)
O1 S1 C1 107.84(6)
C3 S1 C1 107.30(6)
C2 S1 C1 106.53(7)

loop_
_geom_bond_atom_site_label_1
_geom_bond_atom_site_label_2
_geom_bond_distance
C1 S1 1.7593(14)
C1 H1A 0.9600
C1 H1B 0.9600
C1 H1C 0.9600
C2 S1 1.7561(13)
C2 H2A 0.9600
C2 H2B 0.9600
C2 H2C 0.9600
C3 C4 1.3984(17)
C3 C5 1.4837(17)
C3 S1 1.6713(12)
C4 N1 1.1594(17)
C5 C6 1.3979(18)
C5 C10 1.4046(17)
C6 C7 1.3886(18)
C6 Cl1 1.7375(13)
C7 C8 1.385(2)
C7 H7 0.9300
C8 C9 1.381(2)
C8 H8 0.9300
C9 C10 1.3840(19)
C9 H9 0.9300
C10 Cl2 1.7407(14)
O1 S1 1.4493(10)

loop_
_geom_torsion_atom_site_label_1
_geom_torsion_atom_site_label_2
_geom_torsion_atom_site_label_3
_geom_torsion_atom_site_label_4
_geom_torsion
C5 C3 C4 N1 7(6)
S1 C3 C4 N1 -175(100)
C4 C3 C5 C6 -102.37(15)
S1 C3 C5 C6 79.07(15)
C4 C3 C5 C10 74.89(16)
S1 C3 C5 C10 -103.67(13)
C10 C5 C6 C7 -2.00(18)
C3 C5 C6 C7 175.39(12)
C10 C5 C6 Cl1 177.25(9)
C3 C5 C6 Cl1 -5.36(17)
C5 C6 C7 C8 0.9(2)
Cl1 C6 C7 C8 -178.36(10)
C6 C7 C8 C9 0.3(2)
C7 C8 C9 C10 -0.3(2)
C8 C9 C10 C5 -1.0(2)
C8 C9 C10 Cl2 177.73(10)
C6 C5 C10 C9 2.02(18)
C3 C5 C10 C9 -175.43(12)
C6 C5 C10 Cl2 -176.66(9)
C3 C5 C10 Cl2 5.89(16)
C4 C3 S1 O1 85.36(11)
C5 C3 S1 O1 -96.05(11)
C4 C3 S1 C2 -151.35(11)
C5 C3 S1 C2 27.24(12)
C4 C3 S1 C1 -38.26(12)
C5 C3 S1 C1 140.33(11)
